data_9007386
loop_
_publ_author_name
'Liferovich, R. P.'
'Mitchell, R. H.'

_publ_section_title
;
 Rhombohedral ilmenite group nickel titanates with Zn, Mg, and Mn:
 synthesis and crystal structures
;
_journal_name_full 'Physics and Chemistry of Minerals'
_journal_page_first 442
_journal_page_last 449
_journal_paper_doi 10.1007/s00269-005-0020-7
_journal_volume 32
_journal_year 2005
_chemical_formula_sum 'Mg0.25 Mn0.25 Ni0.25 O3 Ti Zn0.25'
_chemical_name_mineral Pyrophanite
_space_group_IT_number 148
_symmetry_space_group_name_Hall '-R 3'
_symmetry_space_group_name_H-M 'R -3 :H'
_cell_angle_alpha 90
_cell_angle_beta 90
_cell_angle_gamma 120
_cell_length_a 5.0770
_cell_length_b 5.0770
_cell_length_c 13.9727
_cell_formula_units_Z 6
_cell_volume 311.907
_database_code_amcsd 0008979
_exptl_crystal_density_diffrn 4.686
_cod_original_sg_symbol_H-M 'R -3'
_cod_original_formula_sum '(Ni.25 Mn.25 Zn.25 Mg.25) Ti O3'
_cod_database_code 9007386

loop_
_space_group_symop_operation_xyz
x,y,z
2/3+x,1/3+y,1/3+z
1/3+x,2/3+y,2/3+z
y,-x+y,-z
2/3+y,1/3-x+y,1/3-z
1/3+y,2/3-x+y,2/3-z
-x+y,-x,z
2/3-x+y,1/3-x,1/3+z
1/3-x+y,2/3-x,2/3+z
-x,-y,-z
2/3-x,1/3-y,1/3-z
1/3-x,2/3-y,2/3-z
-y,x-y,z
2/3-y,1/3+x-y,1/3+z
1/3-y,2/3+x-y,2/3+z
x-y,x,-z
2/3+x-y,1/3+x,1/3-z
1/3+x-y,2/3+x,2/3-z

loop_
_atom_site_label
_atom_site_fract_x
_atom_site_fract_y
_atom_site_fract_z
_atom_site_occupancy
_atom_site_U_iso_or_equiv
NiA 0.00000 0.00000 0.35780 0.25000 0.00709
MnA 0.00000 0.00000 0.35780 0.25000 0.00709
ZnA 0.00000 0.00000 0.35780 0.25000 0.00709
MgA 0.00000 0.00000 0.35780 0.25000 0.00709
TiB 0.00000 0.00000 0.14590 1.00000 0.00279
O1 0.32020 0.02400 0.24620 1.00000 0.00760

loop_
_cod_related_entry_id
_cod_related_entry_database
_cod_related_entry_code
1 AMCSD 0008979
